data_7238591
loop_
_publ_author_name
'Ganesan, M.'
'Muraleedharan, K. M.'

_publ_section_title
;
 Oxanorbornane-based amphiphilic systems: design, synthesis and material
 properties
;
_journal_issue 10
_journal_name_full 'RSC Advances'
_journal_page_first 4048
_journal_paper_doi 10.1039/c2ra01198k
_journal_volume 2
_journal_year 2012
_chemical_formula_moiety 'C18 H32 O6'
_chemical_formula_sum 'C18 H32 O6'
_chemical_formula_weight 344.44
_space_group_IT_number 4
_space_group_name_Hall 'P 2yb'
_space_group_name_H-M_alt 'P 1 21 1'
_symmetry_cell_setting monoclinic
_symmetry_space_group_name_H-M 'P 1 21 1'
_atom_sites_solution_hydrogens geom
_atom_sites_solution_primary direct
_atom_sites_solution_secondary difmap
_audit_creation_method SHELXL-97
_cell_angle_alpha 90.00
_cell_angle_beta 93.015(5)
_cell_angle_gamma 90.00
_cell_formula_units_Z 2
_cell_length_a 5.5386(5)
_cell_length_b 7.0291(7)
_cell_length_c 23.255(2)
_cell_measurement_reflns_used 2080
_cell_measurement_temperature 298(2)
_cell_measurement_theta_max 23.83
_cell_measurement_theta_min 2.63
_cell_volume 904.10(14)
_computing_cell_refinement APEXII,Bruker,2004
_computing_data_collection APEXII,Bruker,2004
_computing_data_reduction SAINT,Bruker,2004
_computing_molecular_graphics 'ORTEP-3 (Farrugia, 1997)'
_computing_publication_material 'SHELXL-97 (Sheldrick, 1997)'
_computing_structure_refinement 'SHELXL-97 (Sheldrick, 1997)'
_computing_structure_solution 'SHELXS-97 (Sheldrick, 1997)'
_diffrn_ambient_temperature 298(2)
_diffrn_measured_fraction_theta_full 0.931
_diffrn_measured_fraction_theta_max 0.851
_diffrn_measurement_device_type 'Bruler APEXII CCD area detector'
_diffrn_measurement_method 'phi and omega scans'
_diffrn_radiation_monochromator graphite
_diffrn_radiation_source 'fine-focus sealed tube'
_diffrn_radiation_type MoK\a
_diffrn_radiation_wavelength 0.71073
_diffrn_reflns_av_R_equivalents 0.0287
_diffrn_reflns_av_sigmaI/netI 0.0681
_diffrn_reflns_limit_h_max 7
_diffrn_reflns_limit_h_min -5
_diffrn_reflns_limit_k_max 9
_diffrn_reflns_limit_k_min -9
_diffrn_reflns_limit_l_max 32
_diffrn_reflns_limit_l_min -32
_diffrn_reflns_number 7136
_diffrn_reflns_theta_full 25.00
_diffrn_reflns_theta_max 30.65
_diffrn_reflns_theta_min 0.88
_exptl_absorpt_coefficient_mu 0.093
_exptl_absorpt_correction_T_max 0.9861
_exptl_absorpt_correction_T_min 0.9681
_exptl_absorpt_correction_type multi-scan
_exptl_absorpt_process_details 'SADABS (Bruker,2004)'
_exptl_crystal_colour colourless
_exptl_crystal_density_diffrn 1.265
_exptl_crystal_density_method 'not measured'
_exptl_crystal_description Block
_exptl_crystal_F_000 376
_exptl_crystal_size_max 0.35
_exptl_crystal_size_mid 0.22
_exptl_crystal_size_min 0.15
_refine_diff_density_max 0.390
_refine_diff_density_min -0.262
_refine_diff_density_rms 0.095
_refine_ls_abs_structure_details 'Flack H D (1983), Acta Cryst. A39, 876-881'
_refine_ls_abs_structure_Flack 0.7(13)
_refine_ls_extinction_coef 0.055(5)
_refine_ls_extinction_expression Fc^*^=kFc[1+0.001xFc^2^\l^3^/sin(2\q)]^-1/4^
_refine_ls_extinction_method SHELXL
_refine_ls_goodness_of_fit_ref 1.033
_refine_ls_hydrogen_treatment mixed
_refine_ls_matrix_type full
_refine_ls_number_parameters 231
_refine_ls_number_reflns 4128
_refine_ls_number_restraints 1
_refine_ls_restrained_S_all 1.033
_refine_ls_R_factor_all 0.1089
_refine_ls_R_factor_gt 0.0496
_refine_ls_shift/su_max 0.000
_refine_ls_shift/su_mean 0.000
_refine_ls_structure_factor_coef Fsqd
_refine_ls_weighting_details 'calc w=1/[\s^2^(Fo^2^)+(0.0629P)^2^+0.0000P] where P=(Fo^2^+2Fc^2^)/3'
_refine_ls_weighting_scheme calc
_refine_ls_wR_factor_gt 0.0990
_refine_ls_wR_factor_ref 0.1346
_reflns_number_gt 2435
_reflns_number_total 4128
_reflns_threshold_expression >2sigma(I)
_cod_data_source_file c2ra01198k.txt
_cod_data_source_block new
_cod_depositor_comments
;
The following automatic conversions were performed:

data item '_symmetry_cell_setting' value 'Monoclinic' was changed to
'monoclinic' in accordance with the
/home/saulius/struct/COD-crude-data/automatic-downloads/DataCite-retrospective/RSC/depositions/lib/dictionaries/cif_core.dic
dictionary named 'cif_core.dic' version 2.4.2 last updated on
2011-04-26.

Automatic conversion script
Id: cif_fix_values 6909 2019-04-08 15:41:33Z antanas 
;
_cod_original_cell_volume 904.10(15)
_cod_original_sg_symbol_H-M P2(1)
_cod_database_code 7238591

loop_
_symmetry_equiv_pos_as_xyz
'x, y, z'
'-x, y+1/2, -z'

loop_
_atom_site_label
_atom_site_type_symbol
_atom_site_fract_x
_atom_site_fract_y
_atom_site_fract_z
_atom_site_U_iso_or_equiv
_atom_site_adp_type
_atom_site_occupancy
_atom_site_symmetry_multiplicity
_atom_site_calc_flag
_atom_site_refinement_flags
C1 C 0.2546(5) 0.1619(4) 0.39707(12) 0.0332(7) Uani 1 1 d .
H1 H 0.3758 0.2164 0.4245 0.040 Uiso 1 1 calc R
C2 C 0.1547(5) -0.0225(4) 0.42208(12) 0.0297(6) Uani 1 1 d .
H2 H 0.0150 -0.0007 0.4454 0.036 Uiso 1 1 calc R
C3 C 0.3510(5) -0.1394(4) 0.45314(12) 0.0338(7) Uani 1 1 d .
H3 H 0.4536 -0.0580 0.4784 0.041 Uiso 1 1 calc R
C4 C 0.4953(5) -0.2114(4) 0.40099(13) 0.0348(7) Uani 1 1 d .
H4 H 0.6574 -0.1552 0.4018 0.042 Uiso 1 1 calc R
C5 C 0.3382(5) -0.1331(4) 0.35100(12) 0.0335(7) Uani 1 1 d .
H5 H 0.3526 -0.2049 0.3152 0.040 Uiso 1 1 calc R
C6 C 0.3835(5) 0.0804(4) 0.34414(11) 0.0356(7) Uani 1 1 d .
H6 H 0.5574 0.1057 0.3489 0.043 Uiso 1 1 calc R
C7 C 0.0615(6) 0.3094(4) 0.38230(13) 0.0384(7) Uani 1 1 d .
H7A H 0.1268 0.4041 0.3571 0.046 Uiso 1 1 calc R
H7B H -0.0735 0.2481 0.3615 0.046 Uiso 1 1 calc R
C8 C 0.2886(6) 0.1536(5) 0.28620(12) 0.0491(9) Uani 1 1 d .
H8A H 0.1269 0.1055 0.2771 0.059 Uiso 1 1 calc R
H8B H 0.2831 0.2916 0.2862 0.059 Uiso 1 1 calc R
C9 C 0.3948(6) 0.1275(4) 0.18958(13) 0.0399(8) Uani 1 1 d .
C10 C 0.5842(6) 0.0697(5) 0.15026(12) 0.0388(7) Uani 1 1 d .
H10A H 0.5922 -0.0681 0.1494 0.047 Uiso 1 1 calc R
H10B H 0.7393 0.1161 0.1657 0.047 Uiso 1 1 calc R
C11 C 0.5441(6) 0.1414(4) 0.08944(12) 0.0391(7) Uani 1 1 d .
H11A H 0.5396 0.2794 0.0900 0.047 Uiso 1 1 calc R
H11B H 0.3882 0.0968 0.0740 0.047 Uiso 1 1 calc R
C12 C 0.7380(6) 0.0773(5) 0.05011(12) 0.0390(7) Uani 1 1 d .
H12A H 0.8936 0.1208 0.0661 0.047 Uiso 1 1 calc R
H12B H 0.7415 -0.0607 0.0497 0.047 Uiso 1 1 calc R
C13 C 0.7051(6) 0.1474(4) -0.01109(12) 0.0385(7) Uani 1 1 d .
H13A H 0.5493 0.1043 -0.0271 0.046 Uiso 1 1 calc R
H13B H 0.7027 0.2854 -0.0108 0.046 Uiso 1 1 calc R
C14 C 0.8982(5) 0.0820(5) -0.04994(12) 0.0385(7) Uani 1 1 d .
H14A H 0.8990 -0.0560 -0.0506 0.046 Uiso 1 1 calc R
H14B H 1.0541 0.1234 -0.0335 0.046 Uiso 1 1 calc R
C15 C 0.8699(6) 0.1534(4) -0.11138(12) 0.0402(7) Uani 1 1 d .
H15A H 0.7170 0.1077 -0.1284 0.048 Uiso 1 1 calc R
H15B H 0.8628 0.2913 -0.1108 0.048 Uiso 1 1 calc R
C16 C 1.0697(5) 0.0933(5) -0.14933(12) 0.0385(7) Uani 1 1 d .
H16A H 1.0838 -0.0443 -0.1481 0.046 Uiso 1 1 calc R
H16B H 1.2213 0.1460 -0.1338 0.046 Uiso 1 1 calc R
C17 C 1.0318(6) 0.1548(5) -0.21146(13) 0.0487(9) Uani 1 1 d .
H17A H 0.8787 0.1042 -0.2268 0.058 Uiso 1 1 calc R
H17B H 1.0212 0.2925 -0.2128 0.058 Uiso 1 1 calc R
C18 C 1.2278(8) 0.0914(8) -0.24923(15) 0.0760(12) Uani 1 1 d .
H18A H 1.3804 0.1403 -0.2344 0.114 Uiso 1 1 calc R
H18B H 1.1947 0.1384 -0.2876 0.114 Uiso 1 1 calc R
H18C H 1.2338 -0.0451 -0.2499 0.114 Uiso 1 1 calc R
O1 O 0.0970(3) -0.1367(3) 0.37195(8) 0.0327(5) Uani 1 1 d .
O2 O 0.2535(4) -0.2912(3) 0.48516(9) 0.0409(5) Uani 1 1 d .
O3 O 0.5080(5) -0.4120(3) 0.39895(11) 0.0496(6) Uani 1 1 d .
O4 O -0.0241(4) 0.4023(3) 0.43194(10) 0.0458(6) Uani 1 1 d .
O5 O 0.4542(4) 0.0859(4) 0.24467(8) 0.0509(6) Uani 1 1 d .
O6 O 0.2079(5) 0.2024(5) 0.17538(10) 0.0757(9) Uani 1 1 d .
H4O H -0.093(7) 0.315(6) 0.4503(16) 0.068(13) Uiso 1 1 d .
H2O H 0.193(8) -0.387(7) 0.4619(19) 0.094(14) Uiso 1 1 d .
H3O H 0.631(9) -0.446(7) 0.410(2) 0.10(2) Uiso 1 1 d .

loop_
_atom_site_aniso_label
_atom_site_aniso_U_11
_atom_site_aniso_U_22
_atom_site_aniso_U_33
_atom_site_aniso_U_23
_atom_site_aniso_U_13
_atom_site_aniso_U_12
C1 0.0394(19) 0.0291(15) 0.0310(15) 0.0002(12) 0.0013(13) -0.0036(12)
C2 0.0322(18) 0.0303(14) 0.0269(15) -0.0031(11) 0.0055(12) -0.0020(12)
C3 0.0397(18) 0.0299(14) 0.0317(15) 0.0007(12) 0.0021(13) -0.0069(13)
C4 0.0291(18) 0.0343(15) 0.0417(18) 0.0024(13) 0.0066(14) 0.0005(12)
C5 0.0328(17) 0.0356(15) 0.0330(15) -0.0045(13) 0.0085(13) 0.0007(13)
C6 0.0341(17) 0.0365(14) 0.0364(16) 0.0048(14) 0.0050(13) -0.0002(13)
C7 0.050(2) 0.0311(16) 0.0344(16) 0.0015(12) 0.0067(14) 0.0031(13)
C8 0.060(2) 0.053(2) 0.0368(17) 0.0102(15) 0.0186(16) 0.0182(16)
C9 0.048(2) 0.0365(18) 0.0359(17) 0.0069(13) 0.0089(15) 0.0088(14)
C10 0.0379(18) 0.0399(16) 0.0393(17) 0.0045(14) 0.0079(14) 0.0096(14)
C11 0.044(2) 0.0355(17) 0.0376(16) 0.0026(12) 0.0055(14) 0.0056(13)
C12 0.0426(19) 0.0367(15) 0.0382(16) 0.0029(14) 0.0067(14) 0.0029(14)
C13 0.0404(19) 0.0392(17) 0.0361(15) 0.0001(13) 0.0042(13) 0.0014(12)
C14 0.043(2) 0.0338(14) 0.0388(16) 0.0009(14) 0.0060(14) -0.0029(14)
C15 0.0373(19) 0.0428(18) 0.0409(17) 0.0012(13) 0.0056(14) 0.0017(13)
C16 0.0372(18) 0.0392(15) 0.0394(16) 0.0007(14) 0.0040(13) -0.0043(14)
C17 0.051(2) 0.054(2) 0.0415(18) -0.0035(15) 0.0067(16) -0.0083(15)
C18 0.074(3) 0.107(3) 0.048(2) -0.002(2) 0.018(2) -0.010(3)
O1 0.0303(11) 0.0356(10) 0.0324(10) -0.0056(8) 0.0034(8) -0.0042(8)
O2 0.0570(15) 0.0309(11) 0.0354(11) 0.0019(10) 0.0093(10) -0.0028(10)
O3 0.0531(18) 0.0324(11) 0.0646(16) 0.0030(12) 0.0156(13) 0.0090(11)
O4 0.0627(16) 0.0299(11) 0.0465(13) -0.0009(10) 0.0197(12) 0.0000(10)
O5 0.0544(15) 0.0638(14) 0.0362(12) 0.0129(11) 0.0167(10) 0.0208(12)
O6 0.070(2) 0.113(2) 0.0450(14) 0.0119(16) 0.0107(13) 0.0472(18)

loop_
_atom_type_symbol
_atom_type_description
_atom_type_scat_dispersion_real
_atom_type_scat_dispersion_imag
_atom_type_scat_source
C C 0.0033 0.0016 'International Tables Vol C Tables 4.2.6.8 and 6.1.1.4'
H H 0.0000 0.0000 'International Tables Vol C Tables 4.2.6.8 and 6.1.1.4'
O O 0.0106 0.0060 'International Tables Vol C Tables 4.2.6.8 and 6.1.1.4'

loop_
_geom_angle_atom_site_label_1
_geom_angle_atom_site_label_2
_geom_angle_atom_site_label_3
_geom_angle
C7 C1 C2 113.5(2)
C7 C1 C6 114.7(2)
C2 C1 C6 100.2(2)
C7 C1 H1 109.3
C2 C1 H1 109.3
C6 C1 H1 109.3
O1 C2 C3 102.0(2)
O1 C2 C1 103.5(2)
C3 C2 C1 112.0(2)
O1 C2 H2 112.8
C3 C2 H2 112.8
C1 C2 H2 112.8
O2 C3 C2 111.9(2)
O2 C3 C4 112.6(2)
C2 C3 C4 100.8(2)
O2 C3 H3 110.4
C2 C3 H3 110.4
C4 C3 H3 110.4
O3 C4 C5 111.3(3)
O3 C4 C3 112.1(2)
C5 C4 C3 100.4(2)
O3 C4 H4 110.9
C5 C4 H4 110.9
C3 C4 H4 110.9
O1 C5 C4 103.8(2)
O1 C5 C6 102.2(2)
C4 C5 C6 110.2(2)
O1 C5 H5 113.3
C4 C5 H5 113.3
C6 C5 H5 113.3
C8 C6 C5 112.1(3)
C8 C6 C1 115.2(2)
C5 C6 C1 101.1(2)
C8 C6 H6 109.4
C5 C6 H6 109.4
C1 C6 H6 109.4
O4 C7 C1 113.0(2)
O4 C7 H7A 109.0
C1 C7 H7A 109.0
O4 C7 H7B 109.0
C1 C7 H7B 109.0
H7A C7 H7B 107.8
O5 C8 C6 106.3(2)
O5 C8 H8A 110.5
C6 C8 H8A 110.5
O5 C8 H8B 110.5
C6 C8 H8B 110.5
H8A C8 H8B 108.7
O6 C9 O5 121.8(3)
O6 C9 C10 125.6(3)
O5 C9 C10 112.6(3)
C9 C10 C11 114.4(3)
C9 C10 H10A 108.7
C11 C10 H10A 108.7
C9 C10 H10B 108.7
C11 C10 H10B 108.7
H10A C10 H10B 107.6
C10 C11 C12 113.1(2)
C10 C11 H11A 109.0
C12 C11 H11A 109.0
C10 C11 H11B 109.0
C12 C11 H11B 109.0
H11A C11 H11B 107.8
C13 C12 C11 114.7(2)
C13 C12 H12A 108.6
C11 C12 H12A 108.6
C13 C12 H12B 108.6
C11 C12 H12B 108.6
H12A C12 H12B 107.6
C14 C13 C12 114.3(3)
C14 C13 H13A 108.7
C12 C13 H13A 108.7
C14 C13 H13B 108.7
C12 C13 H13B 108.7
H13A C13 H13B 107.6
C13 C14 C15 115.0(2)
C13 C14 H14A 108.5
C15 C14 H14A 108.5
C13 C14 H14B 108.5
C15 C14 H14B 108.5
H14A C14 H14B 107.5
C16 C15 C14 114.5(2)
C16 C15 H15A 108.6
C14 C15 H15A 108.6
C16 C15 H15B 108.6
C14 C15 H15B 108.6
H15A C15 H15B 107.6
C15 C16 C17 114.1(3)
C15 C16 H16A 108.7
C17 C16 H16A 108.7
C15 C16 H16B 108.7
C17 C16 H16B 108.7
H16A C16 H16B 107.6
C18 C17 C16 114.0(3)
C18 C17 H17A 108.8
C16 C17 H17A 108.8
C18 C17 H17B 108.8
C16 C17 H17B 108.8
H17A C17 H17B 107.7
C17 C18 H18A 109.5
C17 C18 H18B 109.5
H18A C18 H18B 109.5
C17 C18 H18C 109.5
H18A C18 H18C 109.5
H18B C18 H18C 109.5
C2 O1 C5 95.37(19)
C3 O2 H2O 112(3)
C4 O3 H3O 111(4)
C7 O4 H4O 104(2)
C9 O5 C8 115.8(2)

loop_
_geom_bond_atom_site_label_1
_geom_bond_atom_site_label_2
_geom_bond_distance
C1 C7 1.516(4)
C1 C2 1.536(4)
C1 C6 1.564(4)
C1 H1 0.9800
C2 O1 1.438(3)
C2 C3 1.515(4)
C2 H2 0.9800
C3 O2 1.424(3)
C3 C4 1.571(4)
C3 H3 0.9800
C4 O3 1.413(3)
C4 C5 1.518(4)
C4 H4 0.9800
C5 O1 1.446(3)
C5 C6 1.532(4)
C5 H5 0.9800
C6 C8 1.511(4)
C6 H6 0.9800
C7 O4 1.429(3)
C7 H7A 0.9700
C7 H7B 0.9700
C8 O5 1.447(3)
C8 H8A 0.9700
C8 H8B 0.9700
C9 O6 1.192(4)
C9 O5 1.338(4)
C9 C10 1.484(4)
C10 C11 1.507(4)
C10 H10A 0.9700
C10 H10B 0.9700
C11 C12 1.516(4)
C11 H11A 0.9700
C11 H11B 0.9700
C12 C13 1.508(4)
C12 H12A 0.9700
C12 H12B 0.9700
C13 C14 1.508(4)
C13 H13A 0.9700
C13 H13B 0.9700
C14 C15 1.515(4)
C14 H14A 0.9700
C14 H14B 0.9700
C15 C16 1.512(4)
C15 H15A 0.9700
C15 H15B 0.9700
C16 C17 1.512(4)
C16 H16A 0.9700
C16 H16B 0.9700
C17 C18 1.500(5)
C17 H17A 0.9700
C17 H17B 0.9700
C18 H18A 0.9600
C18 H18B 0.9600
C18 H18C 0.9600
O2 H2O 0.92(5)
O3 H3O 0.76(5)
O4 H4O 0.85(4)

loop_
_geom_torsion_atom_site_label_1
_geom_torsion_atom_site_label_2
_geom_torsion_atom_site_label_3
_geom_torsion_atom_site_label_4
_geom_torsion
C7 C1 C2 O1 88.8(3)
C6 C1 C2 O1 -34.0(3)
C7 C1 C2 C3 -162.2(2)
C6 C1 C2 C3 75.1(3)
O1 C2 C3 O2 -80.7(3)
C1 C2 C3 O2 169.2(2)
O1 C2 C3 C4 39.2(2)
C1 C2 C3 C4 -70.8(3)
O2 C3 C4 O3 -3.1(4)
C2 C3 C4 O3 -122.6(3)
O2 C3 C4 C5 115.1(2)
C2 C3 C4 C5 -4.3(3)
O3 C4 C5 O1 87.2(3)
C3 C4 C5 O1 -31.6(3)
O3 C4 C5 C6 -164.0(2)
C3 C4 C5 C6 77.2(3)
O1 C5 C6 C8 -86.4(3)
C4 C5 C6 C8 163.8(2)
O1 C5 C6 C1 36.8(3)
C4 C5 C6 C1 -73.0(3)
C7 C1 C6 C8 -2.8(4)
C2 C1 C6 C8 119.2(3)
C7 C1 C6 C5 -123.8(3)
C2 C1 C6 C5 -1.8(3)
C2 C1 C7 O4 75.1(3)
C6 C1 C7 O4 -170.5(2)
C5 C6 C8 O5 -74.0(3)
C1 C6 C8 O5 171.1(3)
O6 C9 C10 C11 9.6(5)
O5 C9 C10 C11 -170.7(3)
C9 C10 C11 C12 -179.0(3)
C10 C11 C12 C13 -179.6(3)
C11 C12 C13 C14 -179.7(3)
C12 C13 C14 C15 -179.2(3)
C13 C14 C15 C16 177.7(3)
C14 C15 C16 C17 176.4(3)
C15 C16 C17 C18 -178.8(3)
C3 C2 O1 C5 -59.0(2)
C1 C2 O1 C5 57.4(2)
C4 C5 O1 C2 56.4(2)
C6 C5 O1 C2 -58.2(2)
O6 C9 O5 C8 -5.7(5)
C10 C9 O5 C8 174.6(3)
C6 C8 O5 C9 176.6(3)
